data_4077131
loop_
_publ_author_name
'Yih, Kuang-Hway'
'Lee, Gene-Hsiang'
'Huang, Shou-Ling'
'Wang, Yu'

_publ_section_title
;
 Syntheses, Reactivity, and Stereochemistry of \h3-Allyl Dithio-Molybdenum
 Complexes:&#x00A0; Crystal Structures
 ofendo-[Mo(\h3-C3H5)(\h2-S2CNC4H8)(CO)(\h2-dppe)],endo-[Mo(\h3-C3H5){\h2-S2P(OEt)2}(CO)(\h2-dppe)],exo-,endo-[Mo(\h3-C3H5)(\h2-S2CNC4H8)(CO)(\h2-dppm)],
 andendo-[Mo(\h3-C3H5){\h2-S2P(OEt)2}(CO)(\h2-dppm)]
;
_journal_issue 26
_journal_name_full Organometallics
_journal_page_first 5767
_journal_paper_doi 10.1021/om0207156
_journal_volume 21
_journal_year 2002
_chemical_formula_sum 'C33 H37 Mo O3 P3 S2'
_chemical_formula_weight 734.60
_chemical_name_systematic
; 

 ? 

;
_space_group_IT_number 2
_symmetry_cell_setting triclinic
_symmetry_space_group_name_Hall '-P 1'
_symmetry_space_group_name_H-M 'P -1'
_atom_sites_solution_hydrogens geom
_atom_sites_solution_primary direct
_atom_sites_solution_secondary difmap
_audit_creation_method SHELXL-97
_cell_angle_alpha 81.75(3)
_cell_angle_beta 78.43(3)
_cell_angle_gamma 72.21(3)
_cell_formula_units_Z 2
_cell_length_a 8.6506(17)
_cell_length_b 14.090(3)
_cell_length_c 15.045(3)
_cell_measurement_reflns_used 25
_cell_measurement_temperature 295(2)
_cell_measurement_theta_max 14.00
_cell_measurement_theta_min 9.40
_cell_volume 1704.0(7)
_computing_cell_refinement 'NONIUS CAD4'
_computing_data_collection 'NONIUS CAD4'
_computing_data_reduction NRCSDP
_computing_molecular_graphics SHELXTL
_computing_publication_material SHELXTL
_computing_structure_refinement 'SHELXL-97 (Sheldrick, 1997)'
_computing_structure_solution 'SHELXS-97 (Sheldrick, 1990)'
_diffrn_ambient_temperature 295(2)
_diffrn_measured_fraction_theta_full 0.987
_diffrn_measured_fraction_theta_max 0.987
_diffrn_measurement_device_type 'NONIUS CAD4'
_diffrn_measurement_method '\w--2\t scans'
_diffrn_radiation_monochromator graphite
_diffrn_radiation_source 'fine-focus sealed tube'
_diffrn_radiation_type MoK\a
_diffrn_radiation_wavelength 0.71073
_diffrn_reflns_av_sigmaI/netI 0.0413
_diffrn_reflns_limit_h_max 8
_diffrn_reflns_limit_h_min -8
_diffrn_reflns_limit_k_max 15
_diffrn_reflns_limit_k_min 0
_diffrn_reflns_limit_l_max 16
_diffrn_reflns_limit_l_min -15
_diffrn_reflns_number 4386
_diffrn_reflns_theta_full 22.50
_diffrn_reflns_theta_max 22.50
_diffrn_reflns_theta_min 1.39
_diffrn_standards_decay_% 0
_diffrn_standards_interval_count 60
_diffrn_standards_number 3
_exptl_absorpt_coefficient_mu 0.680
_exptl_absorpt_correction_T_max 0.8527
_exptl_absorpt_correction_T_min 0.7075
_exptl_absorpt_correction_type 'empirical used psi-scan'
_exptl_crystal_density_diffrn 1.432
_exptl_crystal_density_meas ?
_exptl_crystal_density_method 'not measured'
_exptl_crystal_description block
_exptl_crystal_F_000 756
_exptl_crystal_size_max 0.40
_exptl_crystal_size_mid 0.35
_exptl_crystal_size_min 0.20
_refine_diff_density_max 0.520
_refine_diff_density_min -0.353
_refine_diff_density_rms 0.061
_refine_ls_extinction_method none
_refine_ls_goodness_of_fit_ref 1.048
_refine_ls_hydrogen_treatment mixed
_refine_ls_matrix_type full
_refine_ls_number_parameters 379
_refine_ls_number_reflns 4386
_refine_ls_number_restraints 0
_refine_ls_restrained_S_all 1.048
_refine_ls_R_factor_all 0.0478
_refine_ls_R_factor_gt 0.0322
_refine_ls_shift/su_max 0.001
_refine_ls_shift/su_mean 0.000
_refine_ls_structure_factor_coef Fsqd
_refine_ls_weighting_details 'calc w=1/[\s^2^(Fo^2^)+(0.0478P)^2^+0.1535P] where P=(Fo^2^+2Fc^2^)/3'
_refine_ls_weighting_scheme calc
_refine_ls_wR_factor_gt 0.0841
_refine_ls_wR_factor_ref 0.0897
_reflns_number_gt 3457
_reflns_number_total 4386
_reflns_threshold_expression >2sigma(I)
_cod_data_source_file om0207156.cif
_cod_data_source_block ic2539
_cod_depositor_comments
;
The following automatic conversions were performed:

'_symmetry_cell_setting' value 'Triclinic' changed to 'triclinic'
according to /home/saulius/struct/CIF-dictionaries/cif_core.dic
dictionary named 'cif_core.dic' version 2.4.1 from 2010-06-29.

Automatic conversion script
Id: cif_fix_values 1715 2011-07-08 13:25:40Z adriana 

The following automatic conversions were performed:

'_exptl_crystal_density_meas' value 'not_measured' was changed to '?'
- the value is perceived as not measured.

Automatic conversion script
Id: cif_fix_values 3008 2015-01-20 13:52:24Z robertas 
;
_cod_original_cell_volume 1703.8(6)
_cod_original_sg_symbol_H-M P-1
_cod_database_code 4077131

loop_
_symmetry_equiv_pos_as_xyz
'x, y, z'
'-x, -y, -z'

loop_
_atom_site_label
_atom_site_type_symbol
_atom_site_fract_x
_atom_site_fract_y
_atom_site_fract_z
_atom_site_U_iso_or_equiv
_atom_site_adp_type
_atom_site_occupancy
_atom_site_symmetry_multiplicity
_atom_site_calc_flag
_atom_site_refinement_flags
Mo Mo 0.97590(4) 0.33858(2) 0.21170(2) 0.03196(13) Uani 1 1 d .
S1 S 1.03597(13) 0.15097(8) 0.19145(7) 0.0445(3) Uani 1 1 d .
S2 S 1.25769(14) 0.29497(9) 0.08903(8) 0.0515(3) Uani 1 1 d .
P1 P 1.19450(14) 0.17459(9) 0.08067(7) 0.0465(3) Uani 1 1 d .
P2 P 1.03501(13) 0.46384(7) 0.28323(7) 0.0375(3) Uani 1 1 d .
P3 P 1.12543(12) 0.26457(7) 0.34253(7) 0.0343(3) Uani 1 1 d .
O1 O 0.6541(4) 0.3662(2) 0.3482(2) 0.0612(9) Uani 1 1 d .
O2 O 1.1194(4) 0.1904(2) -0.0105(2) 0.0653(9) Uani 1 1 d .
O3 O 1.3419(4) 0.0772(2) 0.0606(2) 0.0615(9) Uani 1 1 d .
C1 C 0.7796(5) 0.3550(3) 0.2977(3) 0.0402(10) Uani 1 1 d .
C2 C 0.8627(6) 0.4945(3) 0.1346(3) 0.0608(13) Uani 1 1 d .
H2A H 0.7559 0.5340 0.1629 0.073 Uiso 1 1 calc R
H2B H 0.9379 0.5339 0.1084 0.073 Uiso 1 1 calc R
C3 C 0.8634(7) 0.4200(4) 0.0855(4) 0.0757(16) Uani 1 1 d .
H3A H 0.9356 0.4130 0.0261 0.091 Uiso 1 1 calc R
C4 C 0.7799(7) 0.3530(4) 0.1138(4) 0.0691(15) Uani 1 1 d .
H4A H 0.8023 0.2988 0.0758 0.083 Uiso 1 1 calc R
H4B H 0.6645 0.3788 0.1394 0.083 Uiso 1 1 calc R
C5 C 1.0517(8) 0.1183(5) -0.0318(4) 0.0896(18) Uani 1 1 d .
H5A H 0.9507 0.1188 0.0104 0.107 Uiso 1 1 calc R
H5B H 1.1286 0.0522 -0.0252 0.107 Uiso 1 1 calc R
C6 C 1.0175(10) 0.1395(6) -0.1241(5) 0.130(3) Uani 1 1 d .
H6A H 0.9719 0.0900 -0.1373 0.195 Uiso 1 1 calc R
H6B H 1.1178 0.1381 -0.1658 0.195 Uiso 1 1 calc R
H6C H 0.9402 0.2046 -0.1303 0.195 Uiso 1 1 calc R
C7 C 1.4402(6) 0.0255(4) 0.1280(4) 0.0770(16) Uani 1 1 d .
H7A H 1.4043 0.0611 0.1825 0.092 Uiso 1 1 calc R
H7B H 1.5544 0.0230 0.1055 0.092 Uiso 1 1 calc R
C8 C 1.4252(8) -0.0785(5) 0.1506(4) 0.106(2) Uani 1 1 d .
H8A H 1.4918 -0.1127 0.1959 0.159 Uiso 1 1 calc R
H8B H 1.4618 -0.1138 0.0967 0.159 Uiso 1 1 calc R
H8C H 1.3122 -0.0758 0.1737 0.159 Uiso 1 1 calc R
C9 C 1.1405(6) 0.3830(3) 0.3730(3) 0.0468(11) Uani 1 1 d .
H9A H 1.0821 0.3987 0.4337 0.056 Uiso 1 1 calc R
H9B H 1.2536 0.3843 0.3670 0.056 Uiso 1 1 calc R
C10 C 0.8611(5) 0.5570(3) 0.3412(3) 0.0460(11) Uani 1 1 d .
C11 C 0.8106(6) 0.6539(3) 0.3036(4) 0.0632(13) Uani 1 1 d .
H11A H 0.8696 0.6748 0.2495 0.076 Uiso 1 1 calc R
C12 C 0.6699(8) 0.7206(5) 0.3471(6) 0.097(2) Uani 1 1 d .
H12A H 0.6347 0.7861 0.3215 0.117 Uiso 1 1 calc R
C13 C 0.5839(8) 0.6907(7) 0.4268(6) 0.108(3) Uani 1 1 d .
H13A H 0.4914 0.7360 0.4557 0.130 Uiso 1 1 calc R
C14 C 0.6323(7) 0.5956(6) 0.4640(5) 0.093(2) Uani 1 1 d .
H14A H 0.5730 0.5755 0.5183 0.112 Uiso 1 1 calc R
C15 C 0.7698(6) 0.5279(4) 0.4215(3) 0.0632(13) Uani 1 1 d .
H15A H 0.8015 0.4622 0.4470 0.076 Uiso 1 1 calc R
C16 C 1.1803(5) 0.5367(3) 0.2325(3) 0.0434(10) Uani 1 1 d .
C17 C 1.2498(5) 0.5346(3) 0.1419(3) 0.0497(11) Uani 1 1 d .
H17A H 1.2194 0.4985 0.1047 0.060 Uiso 1 1 calc R
C18 C 1.3649(6) 0.5860(3) 0.1059(4) 0.0609(13) Uani 1 1 d .
H18A H 1.4105 0.5849 0.0444 0.073 Uiso 1 1 calc R
C19 C 1.4115(6) 0.6383(4) 0.1604(4) 0.0688(15) Uani 1 1 d .
H19A H 1.4888 0.6726 0.1359 0.083 Uiso 1 1 calc R
C20 C 1.3451(7) 0.6404(4) 0.2506(4) 0.0761(16) Uani 1 1 d .
H20A H 1.3784 0.6753 0.2876 0.091 Uiso 1 1 calc R
C21 C 1.2274(6) 0.5902(4) 0.2874(3) 0.0617(13) Uani 1 1 d .
H21A H 1.1808 0.5927 0.3487 0.074 Uiso 1 1 calc R
C22 C 1.3344(5) 0.1807(3) 0.3361(3) 0.0387(9) Uani 1 1 d .
C23 C 1.3709(5) 0.0851(3) 0.3788(3) 0.0518(11) Uani 1 1 d .
H23A H 1.2864 0.0621 0.4146 0.062 Uiso 1 1 calc R
C24 C 1.5293(6) 0.0229(3) 0.3699(4) 0.0650(14) Uani 1 1 d .
H24A H 1.5514 -0.0409 0.4003 0.078 Uiso 1 1 calc R
C25 C 1.6552(6) 0.0551(4) 0.3159(4) 0.0673(14) Uani 1 1 d .
H25A H 1.7628 0.0136 0.3094 0.081 Uiso 1 1 calc R
C26 C 1.6198(6) 0.1488(4) 0.2721(4) 0.0745(16) Uani 1 1 d .
H26A H 1.7041 0.1708 0.2350 0.089 Uiso 1 1 calc R
C27 C 1.4625(5) 0.2112(3) 0.2818(3) 0.0557(12) Uani 1 1 d .
H27A H 1.4415 0.2749 0.2514 0.067 Uiso 1 1 calc R
C28 C 1.0185(5) 0.2097(3) 0.4437(3) 0.0398(10) Uani 1 1 d .
C29 C 1.0499(6) 0.2133(4) 0.5298(3) 0.0585(12) Uani 1 1 d .
H29A H 1.1248 0.2461 0.5363 0.070 Uiso 1 1 calc R
C30 C 0.9720(7) 0.1692(4) 0.6056(3) 0.0703(15) Uani 1 1 d .
H30A H 0.9937 0.1727 0.6630 0.084 Uiso 1 1 calc R
C31 C 0.8614(7) 0.1197(4) 0.5967(3) 0.0683(15) Uani 1 1 d .
H31A H 0.8094 0.0891 0.6479 0.082 Uiso 1 1 calc R
C32 C 0.8287(6) 0.1159(3) 0.5126(3) 0.0612(13) Uani 1 1 d .
H32A H 0.7545 0.0824 0.5063 0.073 Uiso 1 1 calc R
C33 C 0.9053(5) 0.1614(3) 0.4366(3) 0.0475(11) Uani 1 1 d .
H33A H 0.8803 0.1596 0.3797 0.057 Uiso 1 1 calc R

loop_
_atom_site_aniso_label
_atom_site_aniso_U_11
_atom_site_aniso_U_22
_atom_site_aniso_U_33
_atom_site_aniso_U_23
_atom_site_aniso_U_13
_atom_site_aniso_U_12
Mo 0.0317(2) 0.0351(2) 0.0283(2) -0.00285(14) -0.00315(14) -0.00953(15)
S1 0.0415(6) 0.0433(6) 0.0479(6) -0.0128(5) 0.0059(5) -0.0154(5)
S2 0.0461(7) 0.0572(7) 0.0494(7) -0.0061(5) 0.0081(5) -0.0218(5)
P1 0.0453(7) 0.0538(7) 0.0385(6) -0.0138(5) 0.0041(5) -0.0142(5)
P2 0.0424(6) 0.0330(6) 0.0366(6) -0.0026(5) -0.0064(5) -0.0101(5)
P3 0.0361(6) 0.0347(6) 0.0325(6) 0.0003(4) -0.0067(4) -0.0114(5)
O1 0.0467(19) 0.071(2) 0.058(2) -0.0134(17) 0.0125(17) -0.0158(16)
O2 0.075(2) 0.079(2) 0.0500(19) -0.0105(17) -0.0099(17) -0.0327(19)
O3 0.0550(19) 0.065(2) 0.054(2) -0.0257(16) 0.0083(16) -0.0026(16)
C1 0.041(3) 0.039(2) 0.039(2) -0.0020(18) -0.006(2) -0.0112(19)
C2 0.068(3) 0.055(3) 0.063(3) 0.016(3) -0.034(3) -0.018(3)
C3 0.075(4) 0.092(4) 0.057(3) 0.020(3) -0.034(3) -0.017(3)
C4 0.079(4) 0.066(3) 0.071(4) 0.001(3) -0.053(3) -0.012(3)
C5 0.108(5) 0.106(5) 0.076(4) -0.014(4) -0.021(4) -0.055(4)
C6 0.200(9) 0.142(7) 0.091(5) 0.001(5) -0.075(6) -0.084(6)
C7 0.059(3) 0.093(4) 0.069(4) -0.031(3) -0.009(3) 0.002(3)
C8 0.114(5) 0.091(5) 0.082(4) 0.016(4) 0.005(4) -0.008(4)
C9 0.063(3) 0.037(2) 0.042(2) -0.0012(19) -0.017(2) -0.012(2)
C10 0.047(3) 0.042(3) 0.051(3) -0.017(2) -0.007(2) -0.011(2)
C11 0.062(3) 0.045(3) 0.082(4) -0.018(3) -0.026(3) -0.001(2)
C12 0.086(5) 0.064(4) 0.143(7) -0.052(4) -0.061(5) 0.023(4)
C13 0.056(4) 0.134(7) 0.135(7) -0.091(6) -0.028(4) 0.014(4)
C14 0.056(4) 0.141(6) 0.091(5) -0.076(5) 0.007(3) -0.025(4)
C15 0.064(3) 0.073(3) 0.057(3) -0.030(3) -0.001(3) -0.021(3)
C16 0.043(2) 0.040(2) 0.049(3) 0.0008(19) -0.010(2) -0.0157(19)
C17 0.049(3) 0.046(3) 0.057(3) -0.003(2) -0.010(2) -0.016(2)
C18 0.054(3) 0.062(3) 0.065(3) 0.004(3) -0.001(2) -0.023(3)
C19 0.048(3) 0.062(3) 0.100(5) 0.001(3) -0.010(3) -0.027(3)
C20 0.078(4) 0.078(4) 0.095(5) -0.017(3) -0.025(3) -0.044(3)
C21 0.071(3) 0.066(3) 0.059(3) -0.013(3) -0.010(3) -0.033(3)
C22 0.033(2) 0.043(2) 0.043(2) -0.0050(19) -0.0086(19) -0.0131(18)
C23 0.050(3) 0.039(3) 0.061(3) 0.001(2) -0.004(2) -0.011(2)
C24 0.066(3) 0.043(3) 0.076(4) -0.001(2) -0.015(3) -0.001(3)
C25 0.037(3) 0.069(4) 0.088(4) -0.017(3) -0.016(3) 0.004(2)
C26 0.033(3) 0.098(4) 0.095(4) 0.001(3) -0.005(3) -0.029(3)
C27 0.040(3) 0.055(3) 0.073(3) 0.007(2) -0.012(2) -0.019(2)
C28 0.037(2) 0.042(2) 0.034(2) -0.0002(18) -0.0008(18) -0.0060(19)
C29 0.063(3) 0.068(3) 0.043(3) 0.001(2) -0.007(2) -0.021(3)
C30 0.088(4) 0.081(4) 0.032(3) 0.005(2) -0.005(3) -0.016(3)
C31 0.077(4) 0.066(3) 0.044(3) 0.010(2) 0.016(3) -0.018(3)
C32 0.062(3) 0.057(3) 0.060(3) 0.008(2) 0.003(3) -0.024(2)
C33 0.050(3) 0.047(3) 0.043(3) 0.004(2) -0.003(2) -0.017(2)

loop_
_atom_type_symbol
_atom_type_description
_atom_type_scat_dispersion_real
_atom_type_scat_dispersion_imag
_atom_type_scat_source
C C 0.0033 0.0016 'International Tables Vol C Tables 4.2.6.8 and 6.1.1.4'
H H 0.0000 0.0000 'International Tables Vol C Tables 4.2.6.8 and 6.1.1.4'
O O 0.0106 0.0060 'International Tables Vol C Tables 4.2.6.8 and 6.1.1.4'
P P 0.1023 0.0942 'International Tables Vol C Tables 4.2.6.8 and 6.1.1.4'
S S 0.1246 0.1234 'International Tables Vol C Tables 4.2.6.8 and 6.1.1.4'
Mo Mo -1.6832 0.6857 'International Tables Vol C Tables 4.2.6.8 and 6.1.1.4'

loop_
_geom_angle_atom_site_label_1
_geom_angle_atom_site_label_2
_geom_angle_atom_site_label_3
_geom_angle
C1 Mo C3 98.70(19)
C1 Mo C2 90.36(18)
C3 Mo C2 34.11(17)
C1 Mo C4 79.28(19)
C3 Mo C4 32.74(17)
C2 Mo C4 60.36(16)
C1 Mo P2 87.71(12)
C3 Mo P2 106.38(16)
C2 Mo P2 73.05(12)
C4 Mo P2 131.19(13)
C1 Mo P3 86.63(12)
C3 Mo P3 172.02(16)
C2 Mo P3 140.72(12)
C4 Mo P3 155.19(14)
P2 Mo P3 67.71(4)
C1 Mo S1 98.75(12)
C3 Mo S1 104.19(17)
C2 Mo S1 138.29(12)
C4 Mo S1 81.39(13)
P2 Mo S1 147.37(4)
P3 Mo S1 80.70(4)
C1 Mo S2 174.07(12)
C3 Mo S2 82.99(15)
C2 Mo S2 94.14(14)
C4 Mo S2 99.61(15)
P2 Mo S2 97.29(5)
P3 Mo S2 92.30(4)
S1 Mo S2 75.32(5)
P1 S1 Mo 86.07(6)
P1 S2 Mo 83.32(6)
O3 P1 O2 99.42(18)
O3 P1 S2 115.55(14)
O2 P1 S2 107.63(14)
O3 P1 S1 111.52(14)
O2 P1 S1 112.57(14)
S2 P1 S1 109.78(7)
C10 P2 C9 106.2(2)
C10 P2 C16 102.71(19)
C9 P2 C16 101.59(19)
C10 P2 Mo 117.90(14)
C9 P2 Mo 99.44(13)
C16 P2 Mo 126.14(14)
C28 P3 C22 101.76(18)
C28 P3 C9 106.43(19)
C22 P3 C9 104.55(19)
C28 P3 Mo 118.65(13)
C22 P3 Mo 126.41(13)
C9 P3 Mo 96.53(13)
C5 O2 P1 120.6(3)
C7 O3 P1 121.4(3)
O1 C1 Mo 177.2(4)
C3 C2 Mo 70.9(3)
C4 C3 C2 125.1(6)
C4 C3 Mo 77.9(3)
C2 C3 Mo 75.0(3)
C3 C4 Mo 69.4(3)
O2 C5 C6 110.6(5)
O3 C7 C8 110.1(5)
P2 C9 P3 96.32(19)
C11 C10 C15 118.8(4)
C11 C10 P2 121.5(4)
C15 C10 P2 119.5(3)
C10 C11 C12 119.5(6)
C13 C12 C11 120.6(6)
C14 C13 C12 120.3(6)
C13 C14 C15 120.1(7)
C14 C15 C10 120.7(6)
C17 C16 C21 119.2(4)
C17 C16 P2 121.1(3)
C21 C16 P2 119.5(3)
C16 C17 C18 120.4(4)
C19 C18 C17 120.2(5)
C20 C19 C18 120.3(5)
C19 C20 C21 120.1(5)
C16 C21 C20 119.8(5)
C23 C22 C27 117.5(4)
C23 C22 P3 123.3(3)
C27 C22 P3 119.1(3)
C24 C23 C22 121.6(4)
C23 C24 C25 119.9(5)
C26 C25 C24 119.0(4)
C25 C26 C27 121.2(5)
C26 C27 C22 120.9(4)
C33 C28 C29 118.0(4)
C33 C28 P3 120.6(3)
C29 C28 P3 121.4(3)
C30 C29 C28 121.0(5)
C29 C30 C31 120.0(5)
C32 C31 C30 119.7(4)
C31 C32 C33 120.2(5)
C28 C33 C32 121.1(4)

loop_
_geom_bond_atom_site_label_1
_geom_bond_atom_site_label_2
_geom_bond_distance
Mo C1 1.891(4)
Mo C3 2.303(5)
Mo C2 2.354(4)
Mo C4 2.406(4)
Mo P2 2.4191(12)
Mo P3 2.4986(13)
Mo S1 2.5842(12)
Mo S2 2.7077(15)
S1 P1 1.9930(16)
S2 P1 1.9614(16)
P1 O3 1.580(3)
P1 O2 1.591(3)
P2 C10 1.828(4)
P2 C9 1.836(4)
P2 C16 1.842(4)
P3 C28 1.818(4)
P3 C22 1.825(4)
P3 C9 1.842(4)
O1 C1 1.174(5)
O2 C5 1.419(6)
O3 C7 1.428(6)
C2 C3 1.367(7)
C3 C4 1.331(7)
C5 C6 1.448(8)
C7 C8 1.495(8)
C10 C11 1.373(6)
C10 C15 1.387(6)
C11 C12 1.397(8)
C12 C13 1.364(10)
C13 C14 1.349(10)
C14 C15 1.382(7)
C16 C17 1.375(6)
C16 C21 1.386(6)
C17 C18 1.387(6)
C18 C19 1.365(7)
C19 C20 1.364(7)
C20 C21 1.394(7)
C22 C23 1.378(6)
C22 C27 1.381(6)
C23 C24 1.375(6)
C24 C25 1.376(7)
C25 C26 1.362(7)
C26 C27 1.368(7)
C28 C33 1.379(6)
C28 C29 1.387(6)
C29 C30 1.373(6)
C30 C31 1.380(7)
C31 C32 1.364(7)
C32 C33 1.379(6)
